data_4063003
_journal_name_full Organometallics
_journal_paper_doi 10.1021/om0498201
_journal_year 2004
_chemical_formula_moiety 'C70 H50 Cl4 N4 P2 S2 Zn'
_chemical_formula_sum 'C70 H50 Cl4 N4 P2 S2 Zn'
_chemical_formula_weight 1280.45
_space_group_IT_number 2
_symmetry_cell_setting triclinic
_symmetry_Int_Tables_number 2
_symmetry_space_group_name_Hall '-P 1'
_symmetry_space_group_name_H-M 'P -1'
_cell_angle_alpha 106.002(2)
_cell_angle_beta 97.916(2)
_cell_angle_gamma 92.123(1)
_cell_formula_units_Z 2
_cell_length_a 11.9579(3)
_cell_length_b 12.3233(3)
_cell_length_c 22.1029(5)
_cell_measurement_temperature 296.1
_cell_volume 3091.4(1)
_exptl_crystal_density_diffrn 1.375
_cod_database_code 4063003

loop_
_symmetry_equiv_pos_as_xyz
x,y,z
-x,-y,-z

loop_
_atom_site_label
_atom_site_type_symbol
_atom_site_fract_x
_atom_site_fract_y
_atom_site_fract_z
_atom_site_U_iso_or_equiv
_atom_site_adp_type
_atom_site_occupancy
_atom_site_symmetry_multiplicity
_atom_site_calc_flag
_atom_site_refinement_flags
_atom_site_disorder_assembly
_atom_site_disorder_group
Zn1 Zn 0.9090(1) 0.3935(1) 0.39375(6) 0.0438(4) Uani 1.00 1 d . . .
Cl1 Cl 0.279(1) 0.429(2) 0.1159(5) 0.54(1) Uani 1.00 1 d . . .
Cl2 Cl 0.277(1) 0.388(1) -0.0027(7) 0.41(1) Uani 1.00 1 d . . .
Cl3 Cl 0.7371(5) -0.1452(4) 0.2434(2) 0.137(2) Uani 1.00 1 d . . .
Cl4 Cl 0.5784(6) -0.0543(5) 0.3277(4) 0.213(4) Uani 1.00 1 d . . .
S1 S 0.7136(2) 0.2879(3) 0.3004(1) 0.0572(9) Uani 1.00 1 d . . .
S2 S 0.8974(4) 0.2813(4) -0.0234(2) 0.101(1) Uani 1.00 1 d . . .
P1 P 0.5587(2) 0.3100(2) 0.3176(1) 0.0460(8) Uani 1.00 1 d . . .
P2 P 0.7828(3) 0.2551(3) 0.0267(1) 0.069(1) Uani 1.00 1 d . . .
N1 N 0.9047(7) 0.5619(6) 0.4006(4) 0.042(2) Uani 1.00 1 d . . .
N2 N 0.8559(6) 0.4185(7) 0.4793(4) 0.039(2) Uani 1.00 1 d . . .
N3 N 0.9331(7) 0.2291(7) 0.3936(4) 0.044(3) Uani 1.00 1 d . . .
N4 N 0.9874(7) 0.3748(7) 0.3155(4) 0.043(3) Uani 1.00 1 d . . .
C1 C 0.9727(8) 0.1501(8) 0.3460(5) 0.042(3) Uani 1.00 1 d . . .
C2 C 0.952(1) 0.0394(9) 0.3527(5) 0.056(4) Uani 1.00 1 d . . .
C3 C 0.8952(9) 0.0513(9) 0.4032(5) 0.054(4) Uani 1.00 1 d . . .
C4 C 0.8865(8) 0.1719(8) 0.4300(5) 0.043(3) Uani 1.00 1 d . . .
C5 C 0.8362(8) 0.2211(8) 0.4832(5) 0.040(3) Uani 1.00 1 d . . .
C6 C 0.8278(8) 0.3371(9) 0.5074(5) 0.043(3) Uani 1.00 1 d . . .
C7 C 0.7932(8) 0.3932(9) 0.5683(5) 0.046(3) Uani 1.00 1 d . . .
C8 C 0.7998(8) 0.5047(9) 0.5757(4) 0.043(3) Uani 1.00 1 d . . .
C9 C 0.8355(8) 0.5208(8) 0.5194(5) 0.042(3) Uani 1.00 1 d . . .
C10 C 0.8417(8) 0.6249(8) 0.5045(5) 0.043(3) Uani 1.00 1 d . . .
C11 C 0.8702(8) 0.6433(8) 0.4501(5) 0.043(3) Uani 1.00 1 d . . .
C12 C 0.8680(9) 0.7482(9) 0.4344(5) 0.051(4) Uani 1.00 1 d . . .
C13 C 0.9030(9) 0.7326(8) 0.3775(5) 0.049(3) Uani 1.00 1 d . . .
C14 C 0.9292(8) 0.6155(8) 0.3576(5) 0.044(3) Uani 1.00 1 d . . .
C15 C 0.9793(8) 0.5688(8) 0.3041(5) 0.044(3) Uani 1.00 1 d . . .
C16 C 1.0074(8) 0.4546(9) 0.2850(5) 0.046(3) Uani 1.00 1 d . . .
C17 C 1.0693(9) 0.4075(9) 0.2332(5) 0.051(3) Uani 1.00 1 d . . .
C18 C 1.082(1) 0.300(1) 0.2332(5) 0.058(4) Uani 1.00 1 d . . .
C19 C 1.0307(8) 0.2784(9) 0.2839(5) 0.046(3) Uani 1.00 1 d . . .
C20 C 1.0217(9) 0.1747(9) 0.2979(5) 0.050(3) Uani 1.00 1 d . . .
C21 C 0.6587(9) 0.1494(8) 0.5147(4) 0.046(3) Uani 1.00 1 d . . .
C22 C 0.7764(8) 0.1448(8) 0.5136(4) 0.041(3) Uani 1.00 1 d . . .
C23 C 0.607(1) 0.084(1) 0.5467(5) 0.062(4) Uani 1.00 1 d . . .
C24 C 0.669(1) 0.015(1) 0.5756(6) 0.071(4) Uani 1.00 1 d . . .
C25 C 0.783(1) 0.008(1) 0.5734(6) 0.064(4) Uani 1.00 1 d . . .
C26 C 0.8349(9) 0.0736(9) 0.5426(5) 0.048(3) Uani 1.00 1 d . . .
C27 C 0.5881(8) 0.2208(9) 0.4837(5) 0.046(3) Uani 1.00 1 d . . .
C28 C 0.5993(8) 0.2303(8) 0.4234(5) 0.045(3) Uani 1.00 1 d . . .
C29 C 0.5370(8) 0.3014(9) 0.3953(5) 0.046(3) Uani 1.00 1 d . . .
C30 C 0.4599(9) 0.365(1) 0.4293(5) 0.059(4) Uani 1.00 1 d . . .
C31 C 0.4457(9) 0.355(1) 0.4873(5) 0.060(4) Uani 1.00 1 d . . .
C46 C 0.9560(9) 0.6281(8) 0.2021(5) 0.049(3) Uani 1.00 1 d . . .
C32 C 0.5084(9) 0.286(1) 0.5152(5) 0.055(4) Uani 1.00 1 d . . .
C33 C 0.5132(8) 0.4444(9) 0.3105(5) 0.048(3) Uani 1.00 1 d . . .
C50 C 1.097(1) 0.7269(9) 0.2878(5) 0.060(4) Uani 1.00 1 d . . .
C34 C 0.592(1) 0.540(1) 0.3287(5) 0.056(4) Uani 1.00 1 d . . .
C45 C 1.0097(9) 0.6424(8) 0.2636(5) 0.050(3) Uani 1.00 1 d . . .
C35 C 0.561(1) 0.643(1) 0.3230(6) 0.065(4) Uani 1.00 1 d . . .
C36 C 0.450(1) 0.655(1) 0.2999(7) 0.081(5) Uani 1.00 1 d . . .
C37 C 0.370(1) 0.563(1) 0.2835(7) 0.080(5) Uani 1.00 1 d . . .
C38 C 0.402(1) 0.461(1) 0.2898(6) 0.064(4) Uani 1.00 1 d . . .
C51 C 0.855(1) 0.544(1) 0.1724(5) 0.056(4) Uani 1.00 1 d . . .
C39 C 0.4579(9) 0.2061(9) 0.2609(5) 0.052(3) Uani 1.00 1 d . . .
C40 C 0.467(1) 0.177(2) 0.1972(7) 0.120(7) Uani 1.00 1 d . . .
C41 C 0.396(2) 0.095(2) 0.1522(9) 0.132(8) Uani 1.00 1 d . . .
C42 C 0.312(2) 0.039(1) 0.1714(9) 0.114(7) Uani 1.00 1 d . . .
C47 C 0.996(1) 0.693(1) 0.1669(5) 0.066(4) Uani 1.00 1 d . . .
C52 C 0.860(1) 0.4564(9) 0.1196(5) 0.057(4) Uani 1.00 1 d . . .
C53 C 0.766(1) 0.3765(9) 0.0910(5) 0.057(4) Uani 1.00 1 d . . .
C56 C 0.754(1) 0.556(1) 0.1978(5) 0.067(4) Uani 1.00 1 d . . .
C49 C 1.133(1) 0.792(1) 0.2532(6) 0.067(4) Uani 1.00 1 d . . .
C48 C 1.085(1) 0.777(1) 0.1927(6) 0.078(5) Uani 1.00 1 d . . .
C60 C 0.866(2) -0.024(2) 0.119(1) 0.126(9) Uani 1.00 1 d . . .
C44 C 0.373(1) 0.150(1) 0.2794(7) 0.077(5) Uani 1.00 1 d . . .
C55 C 0.662(1) 0.482(1) 0.1695(6) 0.070(4) Uani 1.00 1 d . . .
C57 C 0.812(1) 0.145(1) 0.0649(7) 0.078(5) Uani 1.00 1 d . . .
C43 C 0.299(1) 0.064(1) 0.2327(9) 0.097(6) Uani 1.00 1 d . . .
C54 C 0.665(1) 0.395(1) 0.1166(6) 0.068(4) Uani 1.00 1 d . . .
C68 C 0.561(1) 0.151(1) -0.0034(7) 0.090(6) Uani 1.00 1 d . . .
C63 C 0.644(1) 0.213(1) -0.0202(6) 0.080(5) Uani 1.00 1 d . . .
C62 C 0.800(1) 0.154(1) 0.1268(7) 0.089(5) Uani 1.00 1 d . . .
C65 C 0.504(2) 0.234(2) -0.108(1) 0.17(1) Uani 1.00 1 d . . .
C58 C 0.853(1) 0.047(1) 0.0299(9) 0.103(7) Uani 1.00 1 d . . .
C61 C 0.826(2) 0.067(2) 0.154(1) 0.112(8) Uani 1.00 1 d . . .
C64 C 0.611(2) 0.249(2) -0.0740(9) 0.129(8) Uani 1.00 1 d . . .
C70 C 0.663(2) -0.027(2) 0.274(1) 0.144(9) Uani 1.00 1 d . . .
C59 C 0.882(2) -0.038(2) 0.058(1) 0.139(9) Uani 1.00 1 d . . .
C66 C 0.426(2) 0.170(2) -0.088(1) 0.15(1) Uani 1.00 1 d . . .
C67 C 0.452(2) 0.130(2) -0.036(1) 0.116(7) Uani 1.00 1 d . . .
C69 C 0.187(3) 0.408(5) 0.053(2) 0.32(2) Uani 1.00 1 d . . .
H1 H 0.1239 0.3484 0.0444 1.1(5) Uiso 1.00 1 c . . .
H2 H 0.1375 0.4766 0.0501 0.3(1) Uiso 1.00 1 c . . .
H3 H 0.7126 0.0371 0.2939 0.6(2) Uiso 1.00 1 c . . .
H4 H 0.6126 -0.0122 0.2391 0.3(1) Uiso 1.00 1 c . . .
H5 H 0.6708 0.2881 -0.0897 0.10(5) Uiso 1.00 1 c . . .
H6 H 0.4819 0.2694 -0.1416 0.2(1) Uiso 1.00 1 c . . .
H7 H 0.3468 0.1589 -0.1114 0.06(2) Uiso 1.00 1 c . . .
H8 H 0.3951 0.0842 -0.0250 0.12(6) Uiso 1.00 1 c . . .
H9 H 0.5817 0.1220 0.0337 0.05(3) Uiso 1.00 1 c . . .
H10 H 0.8628 0.0388 -0.0141 0.10(5) Uiso 1.00 1 c . . .
H11 H 0.9095 -0.1091 0.0319 0.13(6) Uiso 1.00 1 c . . .
H12 H 0.8911 -0.0832 0.1408 0.14(6) Uiso 1.00 1 c . . .
H13 H 0.8119 0.0725 0.1971 0.3(1) Uiso 1.00 1 c . . .
H14 H 0.7670 0.2216 0.1522 0.10(4) Uiso 1.00 1 c . . .
H15 H 0.5961 0.3438 0.0954 0.08(4) Uiso 1.00 1 c . . .
H16 H 0.5911 0.4929 0.1870 0.11(5) Uiso 1.00 1 c . . .
H17 H 0.7498 0.6167 0.2359 0.07(3) Uiso 1.00 1 c . . .
H18 H 0.9320 0.4494 0.1019 0.07(4) Uiso 1.00 1 c . . .
H19 H 0.9581 0.6828 0.1223 0.04(2) Uiso 1.00 1 c . . .
H20 H 1.1125 0.8221 0.1663 0.06(2) Uiso 1.00 1 c . . .
H21 H 1.1954 0.8506 0.2728 0.04(2) Uiso 1.00 1 c . . .
H22 H 1.1333 0.7395 0.3316 0.07(4) Uiso 1.00 1 c . . .
H23 H 1.0960 0.4461 0.2044 0.03(2) Uiso 1.00 1 c . . .
H24 H 1.1183 0.2448 0.2034 0.11(5) Uiso 1.00 1 c . . .
H25 H 1.0556 0.1118 0.2715 0.07(3) Uiso 1.00 1 c . . .
H26 H 0.9725 -0.0309 0.3264 0.09(4) Uiso 1.00 1 c . . .
H27 H 0.8640 -0.0085 0.4183 0.03(2) Uiso 1.00 1 c . . .
H28 H 0.7692 0.3552 0.5979 0.05(3) Uiso 1.00 1 c . . .
H29 H 0.7834 0.5647 0.6119 0.02(2) Uiso 1.00 1 c . . .
H30 H 0.8234 0.6901 0.5370 0.03(2) Uiso 1.00 1 c . . .
H31 H 0.8438 0.8179 0.4601 0.09(4) Uiso 1.00 1 c . . .
H32 H 0.9091 0.7880 0.3548 0.06(3) Uiso 1.00 1 c . . .
H33 H 0.6533 0.1856 0.4002 0.02(2) Uiso 1.00 1 c . . .
H34 H 0.4134 0.4137 0.4102 0.10(4) Uiso 1.00 1 c . . .
H35 H 0.3930 0.4036 0.5110 0.04(2) Uiso 1.00 1 c . . .
H36 H 0.4957 0.2794 0.5567 0.04(2) Uiso 1.00 1 c . . .
H37 H 0.5257 0.0871 0.5479 0.05(2) Uiso 1.00 1 c . . .
H38 H 0.6315 -0.0290 0.5988 0.08(4) Uiso 1.00 1 c . . .
H39 H 0.8247 -0.0448 0.5918 0.06(3) Uiso 1.00 1 c . . .
H40 H 0.9169 0.0721 0.5418 0.05(3) Uiso 1.00 1 c . . .
H41 H 0.3644 0.1690 0.3244 0.06(3) Uiso 1.00 1 c . . .
H42 H 0.2385 0.0246 0.2447 0.10(4) Uiso 1.00 1 c . . .
H43 H 0.2578 -0.0214 0.1396 0.05(2) Uiso 1.00 1 c . . .
H44 H 0.4024 0.0795 0.1069 0.3(1) Uiso 1.00 1 c . . .
H45 H 0.5275 0.2140 0.1830 0.23(9) Uiso 1.00 1 c . . .
H46 H 0.3446 0.3971 0.2792 0.04(2) Uiso 1.00 1 c . . .
H47 H 0.2907 0.5723 0.2668 0.12(5) Uiso 1.00 1 c . . .
H48 H 0.4285 0.7298 0.2948 0.12(5) Uiso 1.00 1 c . . .
H49 H 0.6184 0.7075 0.3338 0.10(5) Uiso 1.00 1 c . . .
H50 H 0.6702 0.5304 0.3467 0.07(3) Uiso 1.00 1 c . . .

loop_
_atom_site_aniso_label
_atom_site_aniso_U_11
_atom_site_aniso_U_22
_atom_site_aniso_U_33
_atom_site_aniso_U_12
_atom_site_aniso_U_13
_atom_site_aniso_U_23
Zn1 0.0510(8) 0.0346(7) 0.0499(7) 0.0086(6) 0.0171(6) 0.0137(5)
Cl1 0.41(2) 1.05(5) 0.185(8) 0.00(2) 0.04(1) 0.22(2)
Cl2 0.55(2) 0.40(2) 0.34(2) 0.19(2) 0.12(2) 0.17(1)
Cl3 0.178(5) 0.101(3) 0.128(4) 0.038(3) -0.001(3) 0.031(3)
Cl4 0.253(8) 0.092(4) 0.327(9) 0.023(4) 0.146(7) 0.064(5)
S1 0.048(2) 0.069(2) 0.057(2) 0.014(2) 0.014(1) 0.017(2)
S2 0.127(3) 0.100(3) 0.075(2) -0.005(3) 0.054(2) 0.004(2)
P1 0.044(2) 0.051(2) 0.046(2) 0.009(1) 0.007(1) 0.017(1)
P2 0.087(2) 0.060(2) 0.053(2) -0.004(2) 0.020(2) -0.001(2)
N1 0.047(5) 0.028(5) 0.054(5) 0.005(4) 0.010(4) 0.016(4)
N2 0.034(4) 0.043(5) 0.045(5) 0.007(4) 0.011(4) 0.018(4)
N3 0.042(5) 0.045(5) 0.050(5) 0.011(4) 0.009(4) 0.021(4)
N4 0.046(5) 0.035(5) 0.053(5) 0.009(4) 0.014(4) 0.014(4)
C1 0.039(6) 0.038(6) 0.050(6) 0.014(5) 0.008(5) 0.013(5)
C2 0.068(8) 0.039(7) 0.062(7) 0.017(6) 0.014(6) 0.015(6)
C3 0.059(7) 0.043(7) 0.063(7) 0.005(6) 0.013(6) 0.019(6)
C4 0.042(6) 0.040(6) 0.052(6) 0.012(5) 0.006(5) 0.019(5)
C5 0.030(5) 0.045(6) 0.045(6) 0.002(5) 0.000(5) 0.016(5)
C6 0.032(5) 0.050(7) 0.051(6) 0.008(5) 0.004(5) 0.023(5)
C7 0.043(6) 0.057(7) 0.043(6) 0.004(5) 0.003(5) 0.025(5)
C8 0.040(6) 0.043(6) 0.042(6) 0.005(5) 0.008(5) 0.003(5)
C9 0.034(6) 0.036(6) 0.051(6) -0.003(5) 0.005(5) 0.007(5)
C10 0.040(6) 0.038(6) 0.048(6) 0.012(5) 0.009(5) 0.004(5)
C11 0.040(6) 0.033(6) 0.054(6) 0.005(5) 0.010(5) 0.007(5)
C12 0.060(7) 0.039(7) 0.062(7) 0.014(6) 0.019(6) 0.019(6)
C13 0.056(7) 0.038(6) 0.062(7) 0.011(5) 0.014(6) 0.025(5)
C14 0.045(6) 0.044(6) 0.045(6) -0.002(5) 0.002(5) 0.019(5)
C15 0.050(6) 0.040(6) 0.047(6) -0.000(5) 0.000(5) 0.023(5)
C16 0.045(6) 0.049(7) 0.048(6) 0.003(5) 0.007(5) 0.020(5)
C17 0.056(7) 0.045(7) 0.053(7) 0.001(5) 0.012(6) 0.017(5)
C18 0.067(8) 0.053(7) 0.058(7) 0.006(6) 0.025(6) 0.011(6)
C19 0.044(6) 0.045(7) 0.048(6) 0.004(5) 0.010(5) 0.008(5)
C20 0.048(7) 0.043(7) 0.062(7) 0.015(5) 0.018(6) 0.012(5)
C21 0.052(6) 0.046(6) 0.039(6) 0.001(5) 0.004(5) 0.011(5)
C22 0.043(6) 0.040(6) 0.040(6) 0.003(5) -0.000(5) 0.016(5)
C23 0.058(7) 0.071(8) 0.065(8) -0.007(6) 0.014(6) 0.029(7)
C24 0.069(9) 0.077(9) 0.077(9) -0.012(7) 0.010(7) 0.042(8)
C25 0.078(9) 0.051(7) 0.069(8) 0.013(7) 0.001(7) 0.031(6)
C26 0.047(7) 0.047(7) 0.053(6) 0.002(5) 0.003(5) 0.020(5)
C27 0.036(6) 0.056(7) 0.046(6) -0.002(5) 0.007(5) 0.014(5)
C28 0.041(6) 0.047(6) 0.044(6) 0.009(5) 0.005(5) 0.009(5)
C29 0.037(6) 0.054(7) 0.047(6) 0.009(5) 0.008(5) 0.014(5)
C30 0.054(7) 0.074(8) 0.051(7) 0.024(6) 0.008(6) 0.020(6)
C31 0.046(7) 0.082(9) 0.052(7) 0.023(6) 0.014(6) 0.016(6)
C46 0.057(7) 0.042(6) 0.047(6) -0.008(5) 0.007(5) 0.013(5)
C32 0.043(6) 0.079(9) 0.047(6) 0.005(6) 0.013(5) 0.024(6)
C33 0.038(6) 0.060(7) 0.043(6) 0.002(5) -0.000(5) 0.013(5)
C50 0.068(8) 0.057(7) 0.060(8) -0.003(6) 0.010(6) 0.027(6)
C34 0.056(8) 0.064(8) 0.052(7) 0.008(6) 0.014(6) 0.018(6)
C45 0.059(7) 0.035(6) 0.055(7) 0.001(5) 0.011(6) 0.011(5)
C35 0.079(9) 0.048(8) 0.067(8) 0.001(7) 0.018(7) 0.013(6)
C36 0.10(1) 0.07(1) 0.09(1) 0.029(9) 0.035(9) 0.039(8)
C37 0.08(1) 0.08(1) 0.09(1) 0.026(8) 0.008(8) 0.033(8)
C38 0.060(8) 0.057(8) 0.084(9) 0.012(7) 0.013(7) 0.031(7)
C51 0.070(8) 0.061(8) 0.043(6) 0.006(6) 0.014(6) 0.020(6)
C39 0.058(7) 0.041(6) 0.058(7) 0.003(5) 0.007(6) 0.015(5)
C40 0.11(1) 0.17(2) 0.06(1) -0.05(1) 0.017(9) 0.01(1)
C41 0.13(2) 0.15(2) 0.07(1) -0.04(1) 0.01(1) -0.02(1)
C42 0.10(1) 0.09(1) 0.11(1) -0.02(1) 0.01(1) -0.02(1)
C47 0.090(9) 0.060(8) 0.039(7) -0.011(7) -0.005(6) 0.009(6)
C52 0.075(8) 0.055(7) 0.041(6) 0.006(6) 0.016(6) 0.012(5)
C53 0.065(8) 0.054(7) 0.044(6) -0.011(6) 0.009(6) 0.003(5)
C56 0.076(9) 0.066(8) 0.045(7) 0.004(7) 0.007(6) -0.004(6)
C49 0.085(9) 0.054(7) 0.063(8) -0.019(7) 0.006(7) 0.022(6)
C48 0.10(1) 0.073(9) 0.070(9) -0.016(8) 0.022(8) 0.031(7)
C60 0.11(2) 0.10(2) 0.18(2) 0.00(1) -0.01(2) 0.06(2)
C44 0.076(9) 0.068(9) 0.08(1) -0.000(7) 0.008(7) 0.014(7)
C55 0.070(9) 0.068(9) 0.066(8) 0.006(7) 0.027(7) 0.001(7)
C57 0.09(1) 0.060(9) 0.08(1) -0.007(7) 0.024(8) 0.003(7)
C43 0.09(1) 0.07(1) 0.12(1) -0.021(9) 0.02(1) 0.02(1)
C54 0.053(7) 0.08(1) 0.060(8) -0.008(7) 0.007(6) 0.008(7)
C68 0.10(1) 0.09(1) 0.08(1) 0.001(9) 0.002(9) 0.019(9)
C63 0.10(1) 0.068(9) 0.058(8) -0.013(8) 0.001(8) -0.000(7)
C62 0.12(1) 0.07(1) 0.07(1) -0.003(9) 0.005(9) 0.017(8)
C65 0.19(2) 0.16(2) 0.13(2) -0.03(2) -0.09(2) 0.06(2)
C58 0.11(1) 0.07(1) 0.13(2) 0.01(1) 0.06(1) 0.01(1)
C61 0.14(2) 0.07(1) 0.12(2) 0.00(1) -0.01(1) 0.04(1)
C64 0.16(2) 0.13(2) 0.09(1) -0.04(1) -0.02(1) 0.05(1)
C70 0.20(2) 0.08(1) 0.19(2) 0.05(1) 0.08(2) 0.06(1)
C59 0.13(2) 0.10(2) 0.21(2) 0.06(1) 0.07(2) 0.04(2)
C66 0.11(2) 0.14(2) 0.19(3) -0.03(1) -0.05(2) 0.05(2)
C67 0.10(1) 0.11(1) 0.12(2) -0.02(1) -0.02(1) 0.03(1)
C69 0.15(2) 0.56(6) 0.19(3) 0.13(4) 0.04(2) -0.00(3)

loop_
_geom_bond_atom_site_label_1
_geom_bond_site_symmetry_1
_geom_bond_atom_site_label_2
_geom_bond_site_symmetry_2
_geom_bond_distance
_geom_bond_publ_flag
Zn1 . N1 . 2.041(7) yes
Zn1 . N2 . 2.025(7) yes
Zn1 . N3 . 2.056(8) yes
Zn1 . N4 . 2.042(8) yes
Cl1 . C69 . 1.61(3) yes
Cl2 . C69 . 1.71(3) yes
Cl3 . C70 . 1.759(18) yes
Cl4 . C70 . 1.75(2) yes
S1 . P1 . 1.956(4) yes
S2 . P2 . 1.946(5) yes
P1 . C29 . 1.80(1) yes
P1 . C33 . 1.802(11) yes
P1 . C39 . 1.803(11) yes
P2 . C53 . 1.796(11) yes
P2 . C57 . 1.805(14) yes
P2 . C63 . 1.804(14) yes
N1 . C11 . 1.386(11) yes
N1 . C14 . 1.354(11) yes
N2 . C6 . 1.370(11) yes
N2 . C9 . 1.378(12) yes
N3 . C1 . 1.374(11) yes
N3 . C4 . 1.365(11) yes
N4 . C16 . 1.367(11) yes
N4 . C19 . 1.361(12) yes
C1 . C2 . 1.428(13) yes
C1 . C20 . 1.378(13) yes
C2 . C3 . 1.361(14) yes
C2 . H26 . 0.963(11) no
C3 . C4 . 1.453(13) yes
C3 . H27 . 0.97(1) no
C4 . C5 . 1.393(13) yes
C5 . C6 . 1.394(13) yes
C5 . C22 . 1.508(12) yes
C6 . C7 . 1.458(13) yes
C7 . C8 . 1.335(13) yes
C7 . H28 . 0.969(9) no
C8 . C9 . 1.432(13) yes
C8 . H29 . 0.976(9) no
C9 . C10 . 1.411(13) yes
C10 . C11 . 1.368(13) yes
C10 . H30 . 0.974(9) no
C11 . C12 . 1.428(13) yes
C12 . C13 . 1.346(13) yes
C12 . H31 . 0.97(1) no
C13 . C14 . 1.448(13) yes
C13 . H32 . 0.960(9) no
C14 . C15 . 1.391(13) yes
C15 . C16 . 1.421(13) yes
C15 . C45 . 1.508(13) yes
C16 . C17 . 1.448(13) yes
C17 . C18 . 1.340(14) yes
C17 . H23 . 0.97(1) no
C18 . C19 . 1.427(13) yes
C18 . H24 . 0.970(11) no
C19 . C20 . 1.399(13) yes
C20 . H25 . 0.97(1) no
C21 . C22 . 1.414(13) yes
C21 . C23 . 1.389(13) yes
C21 . C27 . 1.479(13) yes
C22 . C26 . 1.379(12) yes
C23 . C24 . 1.371(15) yes
C23 . H37 . 0.985(11) no
C24 . C25 . 1.371(16) yes
C24 . H38 . 0.976(11) no
C25 . C26 . 1.373(14) yes
C25 . H39 . 0.982(11) no
C26 . H40 . 0.98(1) no
C27 . C28 . 1.395(13) yes
C27 . C32 . 1.400(13) yes
C28 . C29 . 1.389(13) yes
C28 . H33 . 0.972(9) no
C29 . C30 . 1.394(13) yes
C30 . C31 . 1.351(14) yes
C30 . H34 . 0.976(11) no
C31 . C32 . 1.376(14) yes
C31 . H35 . 0.99(1) no
C46 . C45 . 1.382(13) yes
C46 . C51 . 1.511(14) yes
C46 . C47 . 1.379(14) yes
C32 . H36 . 0.97(1) no
C33 . C34 . 1.409(14) yes
C33 . C38 . 1.383(14) yes
C50 . C45 . 1.383(14) yes
C50 . C49 . 1.350(14) yes
C50 . H22 . 0.975(11) no
C34 . C35 . 1.376(15) yes
C34 . H50 . 0.989(12) no
C35 . C36 . 1.382(17) yes
C35 . H49 . 0.981(12) no
C36 . C37 . 1.393(18) yes
C36 . H48 . 0.994(14) no
C37 . C38 . 1.362(16) yes
C37 . H47 . 0.990(14) no
C38 . H46 . 0.988(12) no
C51 . C52 . 1.361(14) yes
C51 . C56 . 1.402(15) yes
C39 . C40 . 1.375(17) yes
C39 . C44 . 1.379(15) yes
C40 . C41 . 1.38(2) yes
C40 . H45 . 0.973(17) no
C41 . C42 . 1.37(2) yes
C41 . H44 . 0.982(19) no
C42 . C43 . 1.34(2) yes
C42 . H43 . 1.011(16) no
C47 . C48 . 1.389(16) yes
C47 . H19 . 1.001(11) no
C52 . C53 . 1.418(15) yes
C52 . H18 . 0.988(11) no
C53 . C54 . 1.403(15) yes
C56 . C55 . 1.361(16) yes
C56 . H17 . 0.968(11) no
C49 . C48 . 1.342(16) yes
C49 . H21 . 0.979(11) no
C48 . H20 . 0.991(11) no
C60 . C61 . 1.32(3) yes
C60 . C59 . 1.36(3) yes
C60 . H12 . 1.01(2) no
C44 . C43 . 1.430(18) yes
C44 . H41 . 0.977(14) no
C55 . C54 . 1.361(15) yes
C55 . H16 . 0.977(12) no
C57 . C62 . 1.372(17) yes
C57 . C58 . 1.387(18) yes
C43 . H42 . 0.963(15) no
C54 . H15 . 0.994(12) no
C68 . C63 . 1.384(18) yes
C68 . C67 . 1.38(2) yes
C68 . H9 . 0.985(15) no
C63 . C64 . 1.40(2) yes
C62 . C61 . 1.39(2) yes
C62 . H14 . 0.997(16) no
C65 . C64 . 1.37(2) yes
C65 . C66 . 1.39(3) yes
C65 . H6 . 0.98(2) no
C58 . C59 . 1.39(2) yes
C58 . H10 . 0.973(18) no
C61 . H13 . 0.98(2) no
C64 . H5 . 0.995(19) no
C70 . H3 . 0.93(3) no
C70 . H4 . 0.98(3) no
C59 . H11 . 0.998(19) no
C66 . C67 . 1.36(2) yes
C66 . H7 . 1.002(19) no
C67 . H8 . 0.97(2) no
C69 . H1 . 1.00(5) no
C69 . H2 . 1.06(4) no
